data_1532421
loop_
_publ_author_name
'Yu, Ranbo'
'Wang, Dan'
'Takei, Takahiro'
'Koizumi, Hitoshi'
'Kumada, Nobuhiro'
'Kinomura, Nobukazu'

_publ_section_title
;
 Crystal Structure of a Novel Iron-Cobalt Phosphate Fluoride
;
_journal_coden_ASTM JSIJFR
_journal_issue 297
_journal_name_full
;
 Journal of the Society of Inorganic Materials, Japan
;
_journal_page_first 99
_journal_page_last 104
_journal_paper_doi 10.11451/mukimate2000.9.99
_journal_volume 9
_journal_year 2002
_chemical_formula_sum 'Co F Fe O4 P'
_chemical_name_systematic 'Fe Co (P O4) F'
_space_group_IT_number 9
_symmetry_space_group_name_Hall 'C -2yc'
_symmetry_space_group_name_H-M 'C 1 c 1'
_cell_angle_alpha 90
_cell_angle_beta 118.27
_cell_angle_gamma 90
_cell_formula_units_Z 8
_cell_length_a 12.968
_cell_length_b 6.444
_cell_length_c 9.818
_cell_volume 722.590
_citation_journal_id_ASTM JSIJFR
_cod_data_source_file Yu_JSIJFR_2002_1183.cif
_cod_data_source_block Co1F1Fe1O4P1
_cod_original_cell_volume 722.5903
_cod_original_formula_sum 'Co1 F1 Fe1 O4 P1'
_cod_database_code 1532421

loop_
_symmetry_equiv_pos_as_xyz
x,y,z
x,-y,z+1/2
x+1/2,y+1/2,z
x+1/2,-y+1/2,z+1/2

loop_
_atom_site_label
_atom_site_type_symbol
_atom_site_fract_x
_atom_site_fract_y
_atom_site_fract_z
_atom_site_occupancy
_atom_site_U_iso_or_equiv
O7 O-2 0.1402 0.35 0.6657 1 0.0
F2 F-1 0.3761 0.4193 0.7937 1 0.0
O4 O-2 0.2761 -0.038 0.7205 1 0.0
P2 P+5 0.5245 -0.0954 0.6682 1 0.0
O3 O-2 0.4348 0.039 0.0046 1 0.0
O2 O-2 0.4825 0.715 0.724 1 0.0
Fe1 Fe+2 0.1909 0.3973 0.5019 1 0.0
O6 O-2 0.0459 0.417 0.2817 1 0.0
Co2 Co+2 0.4079 0.7736 0.8678 1 0.0
Co1 Co+2 0.5069 0.3964 0.7228 1 0.0
P1 P+5 0.1766 -0.0951 0.5563 1 0.0
O8 O-2 0.2193 0.283 0.9996 1 0.0
F1 F-1 0.3407 0.3642 0.5024 1 0.0
O5 O-2 0.1599 0.082 0.4436 1 0.0
Fe2 Fe+2 0.2895 0.2243 0.8564 1 0.0
O1 O-2 0.5632 0.355 0.5575 1 0.0
